data_4324142
loop_
_publ_author_name
'Luciano Cuesta'
'Irene Maluenda'
'Tatiana Soler'
'Rafael Navarro'
'Esteban P. Urriolabeitia'

_publ_contact_author_address 'ICMA, CSIC-Universidad de Zaragoza, Plaza S. Francisco, 50009 Zaragoza (Spain)'
_publ_contact_author_email esteban@unizar.es
_publ_contact_author_fax (+34)976761187
_publ_contact_author_name 'Esteban P. Urriolabeitia'
_publ_contact_author_phone (+34)976762302
_publ_section_title
;
 Novel Thiophene-Based Cycloruthenated Compounds: Synthesis,
 Characterization, and Reactivity
;
_journal_name_full 'Inorganic Chemistry'
_journal_page_first 37
_journal_page_last 45
_journal_paper_doi 10.1021/ic101946n
_journal_volume 50
_journal_year 2011
_chemical_formula_sum 'C20 H22 F6 N5 O P Ru S'
_chemical_formula_weight 626.53
_chemical_name_systematic
; 
 ? 
;
_space_group_IT_number 2
_symmetry_cell_setting triclinic
_symmetry_space_group_name_Hall '-P 1'
_symmetry_space_group_name_H-M 'P -1'
_atom_sites_solution_hydrogens geom
_atom_sites_solution_primary direct
_atom_sites_solution_secondary difmap
_audit_creation_method SHELXL-97
_cell_angle_alpha 64.476(13)
_cell_angle_beta 73.774(13)
_cell_angle_gamma 83.614(10)
_cell_formula_units_Z 2
_cell_length_a 8.5490(12)
_cell_length_b 12.4607(14)
_cell_length_c 13.546(2)
_cell_measurement_reflns_used 1000
_cell_measurement_temperature 150(2)
_cell_measurement_theta_max 18.3846
_cell_measurement_theta_min 3.0656
_cell_volume 1250.2(3)
_computing_cell_refinement
;
CrysAlis RED, Oxford Diffraction Ltd.,
Version 1.171.32.19 (release 28-02-2008 CrysAlis171 .NET)
(compiled Feb 28 2008,12:10:31)
;
_computing_data_collection
;
CrysAlis CCD, Oxford Diffraction Ltd.,
Version 1.171.32.19 (release 28-02-2008 CrysAlis171 .NET)
(compiled Feb 28 2008,12:10:31)
;
_computing_data_reduction
;
CrysAlis RED, Oxford Diffraction Ltd.,
Version 1.171.32.19 (release 28-02-2008 CrysAlis171 .NET)
(compiled Feb 28 2008,12:10:31)
;
_computing_structure_refinement 'SHELXL-97 (Sheldrick, 1997)'
_computing_structure_solution 'SHELXS-97 (Sheldrick, 1990)'
_diffrn_ambient_temperature 150(2)
_diffrn_measured_fraction_theta_full 0.998
_diffrn_measured_fraction_theta_max 0.998
_diffrn_radiation_monochromator graphite
_diffrn_radiation_source 'Enhance (Mo) X-ray Source'
_diffrn_radiation_type MoK\a
_diffrn_radiation_wavelength 0.71073
_diffrn_reflns_av_R_equivalents 0.2433
_diffrn_reflns_av_sigmaI/netI 0.4844
_diffrn_reflns_limit_h_max 10
_diffrn_reflns_limit_h_min -10
_diffrn_reflns_limit_k_max 14
_diffrn_reflns_limit_k_min -14
_diffrn_reflns_limit_l_max 16
_diffrn_reflns_limit_l_min -16
_diffrn_reflns_number 18278
_diffrn_reflns_theta_full 25.00
_diffrn_reflns_theta_max 25.00
_diffrn_reflns_theta_min 2.63
_exptl_absorpt_coefficient_mu 0.842
_exptl_absorpt_correction_T_max 1.1233
_exptl_absorpt_correction_T_min 0.8829
_exptl_absorpt_correction_type multi-scan
_exptl_crystal_colour orange
_exptl_crystal_density_diffrn 1.664
_exptl_crystal_density_method 'not measured'
_exptl_crystal_description plate
_exptl_crystal_F_000 628
_exptl_crystal_size_max 0.08
_exptl_crystal_size_mid 0.04
_exptl_crystal_size_min 0.01
_refine_diff_density_max 0.568
_refine_diff_density_min -0.808
_refine_diff_density_rms 0.109
_refine_ls_extinction_method none
_refine_ls_goodness_of_fit_ref 0.652
_refine_ls_hydrogen_treatment constr
_refine_ls_matrix_type full
_refine_ls_number_parameters 321
_refine_ls_number_reflns 4398
_refine_ls_number_restraints 12
_refine_ls_restrained_S_all 0.651
_refine_ls_R_factor_all 0.2148
_refine_ls_R_factor_gt 0.0629
_refine_ls_shift/su_max 0.008
_refine_ls_shift/su_mean 0.000
_refine_ls_structure_factor_coef Fsqd
_refine_ls_weighting_details 'calc w=1/[\s^2^(Fo^2^)+(0.0069P)^2^+0.0000P] where P=(Fo^2^+2Fc^2^)/3'
_refine_ls_weighting_scheme calc
_refine_ls_wR_factor_gt 0.0632
_refine_ls_wR_factor_ref 0.0856
_reflns_number_gt 1373
_reflns_number_total 4398
_reflns_threshold_expression >2sigma(I)
_cod_data_source_file ic101946n_si_001_2.cif
_cod_data_source_block '__2b'
_cod_database_code 4324142

loop_
_symmetry_equiv_pos_as_xyz
'x, y, z'
'-x, -y, -z'

loop_
_atom_site_label
_atom_site_type_symbol
_atom_site_fract_x
_atom_site_fract_y
_atom_site_fract_z
_atom_site_U_iso_or_equiv
_atom_site_adp_type
_atom_site_occupancy
_atom_site_symmetry_multiplicity
_atom_site_calc_flag
_atom_site_refinement_flags
_atom_site_disorder_assembly
_atom_site_disorder_group
Ru1 Ru 0.14924(13) 0.34456(9) 0.27911(9) 0.0229(3) Uani 1 1 d . . .
N1 N 0.1978(9) 0.3766(7) 0.1094(6) 0.016(2) Uani 1 1 d U . .
C1 C 0.2656(12) 0.4794(8) 0.0415(9) 0.025(3) Uani 1 1 d . . .
H1 H 0.2987 0.5029 -0.0364 0.031 Uiso 1 1 calc R . .
C2 C 0.2876(11) 0.5557(8) 0.0915(8) 0.022(3) Uani 1 1 d . . .
S1 S 0.3796(4) 0.6928(2) 0.0217(2) 0.0374(9) Uani 1 1 d . . .
C3 C 0.3541(13) 0.6959(9) 0.1472(9) 0.037(3) Uani 1 1 d . . .
H3 H 0.3856 0.7600 0.1557 0.045 Uiso 1 1 calc R . .
C4 C 0.2811(12) 0.5930(9) 0.2380(9) 0.028(3) Uani 1 1 d . . .
H4 H 0.2602 0.5820 0.3129 0.033 Uiso 1 1 calc R . .
C5 C 0.2406(11) 0.5051(9) 0.2070(8) 0.017(3) Uani 1 1 d U . .
C6 C 0.1731(11) 0.3017(9) 0.0608(8) 0.019(3) Uani 1 1 d . . .
C7 C 0.2360(11) 0.1879(8) 0.0958(7) 0.024(3) Uani 1 1 d . . .
H7 H 0.2855 0.1594 0.1553 0.029 Uiso 1 1 calc R . .
C8 C 0.2260(11) 0.1141(8) 0.0418(7) 0.024(3) Uani 1 1 d . . .
H8 H 0.2713 0.0386 0.0641 0.029 Uiso 1 1 calc R . .
C9 C 0.1498(12) 0.1548(9) -0.0422(9) 0.024(3) Uani 1 1 d . . .
C10 C 0.0790(12) 0.2646(9) -0.0731(8) 0.029(3) Uani 1 1 d . . .
H10 H 0.0224 0.2906 -0.1288 0.035 Uiso 1 1 calc R . .
C11 C 0.0917(11) 0.3352(8) -0.0225(8) 0.028(3) Uani 1 1 d . . .
H11 H 0.0433 0.4095 -0.0450 0.033 Uiso 1 1 calc R . .
O1 O 0.1332(9) 0.0924(6) -0.0999(6) 0.037(2) Uani 1 1 d . . .
C12 C 0.2130(12) -0.0168(9) -0.0750(8) 0.044(3) Uani 1 1 d . . .
H12A H 0.3281 -0.0041 -0.0928 0.067 Uiso 1 1 calc R . .
H12B H 0.1917 -0.0538 -0.1192 0.067 Uiso 1 1 calc R . .
H12C H 0.1738 -0.0675 0.0040 0.067 Uiso 1 1 calc R . .
N2 N 0.3673(10) 0.2739(7) 0.2826(7) 0.027(2) Uani 1 1 d . . .
C13 C 0.4909(15) 0.2320(9) 0.2875(10) 0.033(3) Uani 1 1 d . . .
C14 C 0.6521(13) 0.1769(10) 0.2892(10) 0.057(4) Uani 1 1 d . . .
H14A H 0.6435 0.0941 0.3066 0.085 Uiso 1 1 calc R . .
H14B H 0.6912 0.1847 0.3457 0.085 Uiso 1 1 calc R . .
H14C H 0.7268 0.2158 0.2163 0.085 Uiso 1 1 calc R . .
N3 N 0.1214(10) 0.3322(7) 0.4346(7) 0.028(3) Uani 1 1 d . . .
C15 C 0.1138(14) 0.3245(9) 0.5208(10) 0.037(3) Uani 1 1 d . . .
C16 C 0.1009(13) 0.3151(10) 0.6360(9) 0.054(4) Uani 1 1 d . . .
H16A H 0.0853 0.3928 0.6356 0.081 Uiso 1 1 calc R . .
H16B H 0.1991 0.2817 0.6580 0.081 Uiso 1 1 calc R . .
H16C H 0.0098 0.2648 0.6889 0.081 Uiso 1 1 calc R . .
N4 N 0.0559(9) 0.1753(7) 0.3359(6) 0.024(2) Uani 1 1 d . . .
C17 C 0.0103(13) 0.0830(10) 0.3535(9) 0.031(3) Uani 1 1 d . . .
C18 C -0.0462(12) -0.0338(9) 0.3765(8) 0.047(4) Uani 1 1 d . . .
H18A H 0.0104 -0.0945 0.4262 0.070 Uiso 1 1 calc R . .
H18B H -0.0251 -0.0421 0.3068 0.070 Uiso 1 1 calc R . .
H18C H -0.1611 -0.0416 0.4118 0.070 Uiso 1 1 calc R . .
N5 N -0.0742(10) 0.4112(7) 0.2807(7) 0.024(2) Uani 1 1 d . . .
C19 C -0.2025(15) 0.4479(9) 0.2901(9) 0.025(3) Uani 1 1 d . . .
C20 C -0.3690(12) 0.4961(9) 0.3021(9) 0.043(3) Uani 1 1 d . . .
H20A H -0.3705 0.5707 0.2383 0.064 Uiso 1 1 calc R . .
H20B H -0.4024 0.5081 0.3704 0.064 Uiso 1 1 calc R . .
H20C H -0.4424 0.4410 0.3054 0.064 Uiso 1 1 calc R . .
P1 P 0.5793(4) 0.1691(3) -0.3765(3) 0.0393(10) Uani 1 1 d . . .
F1 F 0.4741(9) 0.2340(7) -0.3097(7) 0.106(3) Uani 1 1 d . . .
F2 F 0.6107(12) 0.0737(8) -0.2717(7) 0.160(5) Uani 1 1 d . . .
F3 F 0.7258(10) 0.2360(8) -0.3931(8) 0.156(5) Uani 1 1 d . . .
F4 F 0.6840(11) 0.0992(9) -0.4400(7) 0.139(4) Uani 1 1 d . . .
F5 F 0.4244(9) 0.1035(7) -0.3550(8) 0.125(4) Uani 1 1 d . . .
F6 F 0.5414(12) 0.2599(8) -0.4831(8) 0.163(5) Uani 1 1 d . . .

loop_
_atom_site_aniso_label
_atom_site_aniso_U_11
_atom_site_aniso_U_22
_atom_site_aniso_U_33
_atom_site_aniso_U_23
_atom_site_aniso_U_13
_atom_site_aniso_U_12
Ru1 0.0200(6) 0.0269(6) 0.0241(6) -0.0116(5) -0.0100(4) 0.0065(4)
N1 0.012(5) 0.005(5) 0.024(5) 0.000(4) -0.004(4) -0.005(4)
C1 0.022(7) 0.012(7) 0.035(7) -0.009(6) 0.000(6) 0.001(5)
C2 0.019(7) 0.022(7) 0.039(8) -0.026(6) -0.011(6) 0.009(5)
S1 0.038(2) 0.0283(19) 0.043(2) -0.0134(17) -0.0077(17) -0.0018(16)
C3 0.039(8) 0.031(8) 0.054(9) -0.020(7) -0.028(7) 0.006(6)
C4 0.022(7) 0.028(7) 0.022(7) -0.003(6) -0.008(6) 0.017(6)
C5 0.007(5) 0.034(6) 0.014(5) -0.014(5) -0.005(4) 0.013(5)
C6 0.013(6) 0.025(7) 0.022(7) -0.011(6) -0.006(5) -0.007(5)
C7 0.020(7) 0.039(7) 0.008(6) -0.004(6) -0.005(5) -0.003(6)
C8 0.031(7) 0.022(6) 0.009(6) 0.001(5) -0.005(5) 0.006(5)
C9 0.025(7) 0.018(7) 0.034(8) -0.015(6) -0.009(6) 0.007(5)
C10 0.040(8) 0.042(8) 0.019(6) -0.022(6) -0.015(6) 0.006(6)
C11 0.025(7) 0.031(7) 0.033(7) -0.015(6) -0.015(6) 0.008(5)
O1 0.050(6) 0.022(5) 0.046(5) -0.020(4) -0.014(4) 0.003(4)
C12 0.047(8) 0.048(8) 0.050(8) -0.034(7) -0.012(7) 0.013(7)
N2 0.028(7) 0.022(5) 0.036(6) -0.014(5) -0.017(5) 0.011(5)
C13 0.041(9) 0.030(7) 0.044(8) -0.024(6) -0.028(8) 0.020(7)
C14 0.046(10) 0.066(9) 0.069(10) -0.033(8) -0.029(8) 0.022(7)
N3 0.019(6) 0.026(6) 0.038(7) -0.006(5) -0.021(5) 0.014(4)
C15 0.044(9) 0.039(8) 0.023(8) -0.005(7) -0.013(7) -0.002(6)
C16 0.055(9) 0.063(9) 0.057(9) -0.036(8) -0.019(7) 0.011(7)
N4 0.020(6) 0.031(6) 0.029(6) -0.021(5) -0.007(5) 0.014(5)
C17 0.029(8) 0.028(8) 0.029(7) -0.002(6) -0.012(6) -0.005(7)
C18 0.038(8) 0.049(8) 0.050(9) -0.011(7) -0.021(7) 0.005(7)
N5 0.018(6) 0.036(6) 0.029(6) -0.023(5) -0.012(5) 0.005(5)
C19 0.033(9) 0.016(7) 0.019(7) 0.000(5) -0.001(7) -0.011(6)
C20 0.022(8) 0.054(8) 0.052(9) -0.025(7) -0.007(7) 0.007(6)
P1 0.026(2) 0.049(2) 0.039(2) -0.017(2) -0.0091(18) 0.009(2)
F1 0.064(6) 0.180(8) 0.169(8) -0.158(7) -0.054(6) 0.058(5)
F2 0.144(9) 0.149(8) 0.079(7) 0.025(6) -0.016(7) 0.083(7)
F3 0.062(7) 0.196(9) 0.264(12) -0.161(10) 0.005(8) -0.055(7)
F4 0.108(8) 0.254(11) 0.146(9) -0.168(9) -0.062(7) 0.087(7)
F5 0.077(7) 0.151(8) 0.212(10) -0.131(8) -0.044(7) 0.001(6)
F6 0.152(10) 0.157(9) 0.084(7) 0.020(7) -0.027(7) 0.060(8)

loop_
_atom_type_symbol
_atom_type_description
_atom_type_scat_dispersion_real
_atom_type_scat_dispersion_imag
_atom_type_scat_source
C C 0.0033 0.0016 'International Tables Vol C Tables 4.2.6.8 and 6.1.1.4'
H H 0.0000 0.0000 'International Tables Vol C Tables 4.2.6.8 and 6.1.1.4'
N N 0.0061 0.0033 'International Tables Vol C Tables 4.2.6.8 and 6.1.1.4'
O O 0.0106 0.0060 'International Tables Vol C Tables 4.2.6.8 and 6.1.1.4'
F F 0.0171 0.0103 'International Tables Vol C Tables 4.2.6.8 and 6.1.1.4'
P P 0.1023 0.0942 'International Tables Vol C Tables 4.2.6.8 and 6.1.1.4'
S S 0.1246 0.1234 'International Tables Vol C Tables 4.2.6.8 and 6.1.1.4'
Ru Ru -1.2594 0.8363 'International Tables Vol C Tables 4.2.6.8 and 6.1.1.4'

loop_
_geom_angle_atom_site_label_1
_geom_angle_atom_site_label_2
_geom_angle_atom_site_label_3
_geom_angle
_geom_angle_site_symmetry_1
_geom_angle_site_symmetry_3
_geom_angle_publ_flag
C5 Ru1 N2 91.5(4) . . ?
C5 Ru1 N3 93.1(4) . . ?
N2 Ru1 N3 88.9(3) . . ?
C5 Ru1 N5 90.1(4) . . ?
N2 Ru1 N5 178.0(4) . . ?
N3 Ru1 N5 89.9(4) . . ?
C5 Ru1 N4 172.9(4) . . ?
N2 Ru1 N4 88.6(3) . . ?
N3 Ru1 N4 93.9(3) . . ?
N5 Ru1 N4 89.9(3) . . ?
C5 Ru1 N1 79.6(3) . . ?
N2 Ru1 N1 89.4(3) . . ?
N3 Ru1 N1 172.5(3) . . ?
N5 Ru1 N1 92.0(3) . . ?
N4 Ru1 N1 93.3(3) . . ?
C1 N1 C6 117.6(8) . . ?
C1 N1 Ru1 112.9(7) . . ?
C6 N1 Ru1 129.5(6) . . ?
N1 C1 C2 117.2(10) . . ?
N1 C1 H1 121.4 . . ?
C2 C1 H1 121.4 . . ?
C5 C2 C1 113.8(8) . . ?
C5 C2 S1 119.4(7) . . ?
C1 C2 S1 126.5(8) . . ?
C3 S1 C2 88.3(5) . . ?
C4 C3 S1 113.2(8) . . ?
C4 C3 H3 123.4 . . ?
S1 C3 H3 123.4 . . ?
C3 C4 C5 114.7(10) . . ?
C3 C4 H4 122.6 . . ?
C5 C4 H4 122.6 . . ?
C2 C5 C4 104.3(8) . . ?
C2 C5 Ru1 116.4(7) . . ?
C4 C5 Ru1 139.3(8) . . ?
C11 C6 C7 116.5(8) . . ?
C11 C6 N1 124.1(9) . . ?
C7 C6 N1 119.3(9) . . ?
C6 C7 C8 120.7(9) . . ?
C6 C7 H7 119.6 . . ?
C8 C7 H7 119.6 . . ?
C9 C8 C7 119.2(9) . . ?
C9 C8 H8 120.4 . . ?
C7 C8 H8 120.4 . . ?
C8 C9 O1 124.3(10) . . ?
C8 C9 C10 120.6(10) . . ?
O1 C9 C10 115.1(9) . . ?
C11 C10 C9 119.8(10) . . ?
C11 C10 H10 120.1 . . ?
C9 C10 H10 120.1 . . ?
C10 C11 C6 123.0(10) . . ?
C10 C11 H11 118.5 . . ?
C6 C11 H11 118.5 . . ?
C9 O1 C12 116.3(8) . . ?
O1 C12 H12A 109.5 . . ?
O1 C12 H12B 109.5 . . ?
H12A C12 H12B 109.5 . . ?
O1 C12 H12C 109.5 . . ?
H12A C12 H12C 109.5 . . ?
H12B C12 H12C 109.5 . . ?
C13 N2 Ru1 178.2(10) . . ?
N2 C13 C14 177.3(13) . . ?
C13 C14 H14A 109.5 . . ?
C13 C14 H14B 109.5 . . ?
H14A C14 H14B 109.5 . . ?
C13 C14 H14C 109.5 . . ?
H14A C14 H14C 109.5 . . ?
H14B C14 H14C 109.5 . . ?
C15 N3 Ru1 176.6(10) . . ?
N3 C15 C16 179.0(14) . . ?
C15 C16 H16A 109.5 . . ?
C15 C16 H16B 109.5 . . ?
H16A C16 H16B 109.5 . . ?
C15 C16 H16C 109.5 . . ?
H16A C16 H16C 109.5 . . ?
H16B C16 H16C 109.5 . . ?
C17 N4 Ru1 171.3(9) . . ?
N4 C17 C18 179.4(12) . . ?
C17 C18 H18A 109.5 . . ?
C17 C18 H18B 109.5 . . ?
H18A C18 H18B 109.5 . . ?
C17 C18 H18C 109.5 . . ?
H18A C18 H18C 109.5 . . ?
H18B C18 H18C 109.5 . . ?
C19 N5 Ru1 174.6(9) . . ?
N5 C19 C20 179.7(15) . . ?
C19 C20 H20A 109.5 . . ?
C19 C20 H20B 109.5 . . ?
H20A C20 H20B 109.5 . . ?
C19 C20 H20C 109.5 . . ?
H20A C20 H20C 109.5 . . ?
H20B C20 H20C 109.5 . . ?
F2 P1 F3 90.2(6) . . ?
F2 P1 F6 176.3(7) . . ?
F3 P1 F6 93.2(5) . . ?
F2 P1 F1 90.8(5) . . ?
F3 P1 F1 90.2(5) . . ?
F6 P1 F1 90.6(5) . . ?
F2 P1 F5 89.3(5) . . ?
F3 P1 F5 176.9(6) . . ?
F6 P1 F5 87.4(5) . . ?
F1 P1 F5 86.8(5) . . ?
F2 P1 F4 87.3(5) . . ?
F3 P1 F4 90.8(5) . . ?
F6 P1 F4 91.2(6) . . ?
F1 P1 F4 177.9(6) . . ?
F5 P1 F4 92.2(5) . . ?

loop_
_geom_bond_atom_site_label_1
_geom_bond_atom_site_label_2
_geom_bond_distance
_geom_bond_site_symmetry_2
_geom_bond_publ_flag
Ru1 C5 1.950(9) . ?
Ru1 N2 1.975(9) . ?
Ru1 N3 1.992(9) . ?
Ru1 N5 1.995(9) . ?
Ru1 N4 2.076(8) . ?
Ru1 N1 2.081(8) . ?
N1 C1 1.294(9) . ?
N1 C6 1.414(10) . ?
C1 C2 1.437(12) . ?
C1 H1 0.9300 . ?
C2 C5 1.364(11) . ?
C2 S1 1.710(9) . ?
S1 C3 1.670(11) . ?
C3 C4 1.392(11) . ?
C3 H3 0.9300 . ?
C4 C5 1.435(12) . ?
C4 H4 0.9300 . ?
C6 C11 1.379(12) . ?
C6 C7 1.386(12) . ?
C7 C8 1.422(11) . ?
C7 H7 0.9300 . ?
C8 C9 1.348(12) . ?
C8 H8 0.9300 . ?
C9 O1 1.359(10) . ?
C9 C10 1.370(12) . ?
C10 C11 1.355(11) . ?
C10 H10 0.9300 . ?
C11 H11 0.9300 . ?
O1 C12 1.399(11) . ?
C12 H12A 0.9600 . ?
C12 H12B 0.9600 . ?
C12 H12C 0.9600 . ?
N2 C13 1.131(12) . ?
C13 C14 1.472(14) . ?
C14 H14A 0.9600 . ?
C14 H14B 0.9600 . ?
C14 H14C 0.9600 . ?
N3 C15 1.113(11) . ?
C15 C16 1.487(13) . ?
C16 H16A 0.9600 . ?
C16 H16B 0.9600 . ?
C16 H16C 0.9600 . ?
N4 C17 1.160(10) . ?
C17 C18 1.459(13) . ?
C18 H18A 0.9600 . ?
C18 H18B 0.9600 . ?
C18 H18C 0.9600 . ?
N5 C19 1.136(13) . ?
C19 C20 1.476(14) . ?
C20 H20A 0.9600 . ?
C20 H20B 0.9600 . ?
C20 H20C 0.9600 . ?
P1 F2 1.480(8) . ?
P1 F3 1.492(7) . ?
P1 F6 1.497(9) . ?
P1 F1 1.515(8) . ?
P1 F5 1.525(7) . ?
P1 F4 1.530(9) . ?
